data_2022148
loop_
_publ_author_name
'Vicentes, Daniel E.'
'Romero, Andrea L.'
'Rodr\'iguez, Ricuarte'
'Cobo, Justo'
'Glidewell, Christopher'

_publ_section_title
;
 Conversion of 3-amino-4-arylamino-1<i>H</i>-isochromen-1-ones to
 1-arylisochromeno[3,4-<i>d</i>][1,2,3]triazol-5(1<i>H</i>)-ones:
 synthesis, spectroscopic characterization and the structures of four
 products and one ring-opened derivative
;
_journal_coeditor_code SK3747
_journal_issue 5
_journal_name_full 'Acta Crystallographica Section C'
_journal_page_first 446
_journal_page_last 453
_journal_paper_doi 10.1107/S2053229620003757
_journal_volume 76
_journal_year 2020
_chemical_formula_iupac 'C17 H15 N3 O3'
_chemical_formula_moiety 'C17 H15 N3 O3'
_chemical_formula_sum 'C17 H15 N3 O3'
_chemical_formula_weight 309.32
_chemical_name_systematic
;
Methyl 2-[4-hydroxy-1-(2-methylphenyl)-1<i>H</i>-1,2,3-triazol-5-yl]benzoate
;
_space_group_crystal_system monoclinic
_space_group_IT_number 14
_space_group_name_Hall '-P 2ybc'
_space_group_name_H-M_alt 'P 1 21/c 1'
_atom_sites_solution_hydrogens mixed
_atom_sites_solution_primary difmap
_audit_creation_method SHELXL-2014
_cell_angle_alpha 90
_cell_angle_beta 98.655(2)
_cell_angle_gamma 90
_cell_formula_units_Z 4
_cell_length_a 11.1518(5)
_cell_length_b 9.3143(4)
_cell_length_c 14.2417(6)
_cell_measurement_reflns_used 3361
_cell_measurement_temperature 100(2)
_cell_measurement_theta_max 27.518
_cell_measurement_theta_min 2.622
_cell_volume 1462.46(11)
_computing_cell_refinement
;
APEX3 (Bruker, 2018)
;
_computing_data_collection
;
APEX3 (Bruker, 2018)
;
_computing_data_reduction
;
APEX3 (Bruker, 2018)
;
_computing_molecular_graphics
;
PLATON (Spek, 2020)
;
_computing_publication_material
;
SHELXL2014 (Sheldrick, 2015b) and PLATON (Spek, 2020)
;
_computing_structure_refinement
;
SHELXL2014 (Sheldrick, 2015b)
;
_computing_structure_solution
;
SHELXT2014 (Sheldrick, 2015a)
;
_diffrn_ambient_temperature 100(2)
_diffrn_measured_fraction_theta_full 0.999
_diffrn_measured_fraction_theta_max 0.998
_diffrn_measurement_device_type 'Bruker D8 Venture'
_diffrn_measurement_method '\f and \w scans'
_diffrn_radiation_monochromator 'multilayer mirror'
_diffrn_radiation_type MoK\a
_diffrn_radiation_wavelength 0.71073
_diffrn_reflns_av_R_equivalents 0.0355
_diffrn_reflns_av_unetI/netI 0.0180
_diffrn_reflns_limit_h_max 14
_diffrn_reflns_limit_h_min -14
_diffrn_reflns_limit_k_max 12
_diffrn_reflns_limit_k_min -12
_diffrn_reflns_limit_l_max 18
_diffrn_reflns_limit_l_min -18
_diffrn_reflns_number 33834
_diffrn_reflns_theta_full 27.500
_diffrn_reflns_theta_max 27.518
_diffrn_reflns_theta_min 2.622
_diffrn_source 'INCOATEC high brilliance microfocus sealed tube'
_diffrn_standards_decay_% 0
_diffrn_standards_interval_count 0
_diffrn_standards_interval_time 0
_diffrn_standards_number 0
_exptl_absorpt_coefficient_mu 0.099
_exptl_absorpt_correction_T_max 0.993
_exptl_absorpt_correction_T_min 0.960
_exptl_absorpt_correction_type multi-scan
_exptl_absorpt_process_details
;
(SADABS; Bruker, 2016)
;
_exptl_crystal_colour colourless
_exptl_crystal_density_diffrn 1.405
_exptl_crystal_description block
_exptl_crystal_F_000 648
_exptl_crystal_size_max 0.190
_exptl_crystal_size_mid 0.110
_exptl_crystal_size_min 0.070
_refine_diff_density_max 0.338
_refine_diff_density_min -0.219
_refine_ls_extinction_method none
_refine_ls_goodness_of_fit_ref 1.067
_refine_ls_hydrogen_treatment mixed
_refine_ls_matrix_type full
_refine_ls_number_parameters 213
_refine_ls_number_reflns 3360
_refine_ls_number_restraints 0
_refine_ls_restrained_S_all 1.067
_refine_ls_R_factor_all 0.0453
_refine_ls_R_factor_gt 0.0415
_refine_ls_shift/su_max 0.001
_refine_ls_shift/su_mean 0.000
_refine_ls_structure_factor_coef Fsqd
_refine_ls_weighting_details 'w=1/[\s^2^(Fo^2^)+(0.0333P)^2^+1.1492P] where P=(Fo^2^+2Fc^2^)/3'
_refine_ls_weighting_scheme calc
_refine_ls_wR_factor_gt 0.0955
_refine_ls_wR_factor_ref 0.0976
_reflns_number_gt 3084
_reflns_number_total 3360
_reflns_threshold_expression 'I > 2\s(I)'
_cod_data_source_file sk3747sup1.cif
_cod_data_source_block V
_cod_original_sg_symbol_H-M 'P 21/c'
_cod_database_code 2022148
_shelx_space_group_comment
;
The symmetry employed for this shelxl refinement is uniquely defined
by the following loop, which should always be used as a source of
symmetry information in preference to the above space-group names.
They are only intended as comments.
;
_shelx_estimated_absorpt_t_min 0.981
_shelx_estimated_absorpt_t_max 0.993
_shelxl_version_number 2.014

loop_
_space_group_symop_operation_xyz
'x, y, z'
'-x, y+1/2, -z+1/2'
'-x, -y, -z'
'x, -y-1/2, z-1/2'

loop_
_atom_site_type_symbol
_atom_site_label
_atom_site_fract_x
_atom_site_fract_y
_atom_site_fract_z
_atom_site_U_iso_or_equiv
_atom_site_adp_type
_atom_site_calc_flag
_atom_site_occupancy
_atom_site_disorder_assembly
_atom_site_disorder_group
C C1 0.09089(12) 0.58783(14) 0.64445(9) 0.0143(3) Uani d 1 . .
C C2 0.20897(12) 0.64468(14) 0.66637(9) 0.0140(3) Uani d 1 . .
C C3 0.22319(12) 0.79047(15) 0.68731(9) 0.0171(3) Uani d 1 . .
H H3 0.3024 0.8295 0.7027 0.021 Uiso calc 1 . .
C C4 0.12250(13) 0.87957(15) 0.68594(10) 0.0194(3) Uani d 1 . .
H H4 0.1333 0.9789 0.6998 0.023 Uiso calc 1 . .
C C5 0.00649(13) 0.82309(16) 0.66441(10) 0.0194(3) Uani d 1 . .
H H5 -0.0622 0.8837 0.6633 0.023 Uiso calc 1 . .
C C6 -0.00894(12) 0.67859(15) 0.64454(9) 0.0176(3) Uani d 1 . .
H H6 -0.0886 0.6403 0.6307 0.021 Uiso calc 1 . .
C C7 0.07137(12) 0.43259(15) 0.61927(9) 0.0158(3) Uani d 1 . .
O O1 0.15037(9) 0.34535(11) 0.61744(8) 0.0255(2) Uani d 1 . .
O O2 -0.04681(9) 0.40148(11) 0.59904(7) 0.0205(2) Uani d 1 . .
C C8 -0.07555(14) 0.25126(16) 0.58262(11) 0.0227(3) Uani d 1 . .
H H8A -0.0554 0.1980 0.6423 0.034 Uiso calc 1 . .
H H8B -0.0284 0.2131 0.5355 0.034 Uiso calc 1 . .
H H8C -0.1623 0.2410 0.5590 0.034 Uiso calc 1 . .
N N21 0.38126(10) 0.47254(12) 0.72720(8) 0.0142(2) Uani d 1 . .
N N22 0.47490(10) 0.40735(12) 0.69580(8) 0.0160(2) Uani d 1 . .
N N23 0.47309(10) 0.45003(12) 0.60673(8) 0.0157(2) Uani d 1 . .
C C24 0.38003(11) 0.54203(14) 0.58314(9) 0.0152(3) Uani d 1 . .
C C25 0.31891(11) 0.55871(14) 0.65953(9) 0.0140(3) Uani d 1 . .
C C211 0.35990(11) 0.44834(15) 0.82315(9) 0.0155(3) Uani d 1 . .
C C212 0.33495(12) 0.30970(15) 0.85228(9) 0.0171(3) Uani d 1 . .
C C213 0.31541(12) 0.29355(16) 0.94627(10) 0.0210(3) Uani d 1 . .
H H213 0.2981 0.2009 0.9688 0.025 Uiso calc 1 . .
C C214 0.32075(13) 0.40992(18) 1.00731(10) 0.0241(3) Uani d 1 . .
H H214 0.3062 0.3962 1.0707 0.029 Uiso calc 1 . .
C C215 0.34696(14) 0.54549(17) 0.97710(10) 0.0235(3) Uani d 1 . .
H H215 0.3513 0.6246 1.0196 0.028 Uiso calc 1 . .
C C216 0.36705(12) 0.56555(15) 0.88384(10) 0.0191(3) Uani d 1 . .
H H216 0.3854 0.6582 0.8621 0.023 Uiso calc 1 . .
C C217 0.32682(14) 0.18273(15) 0.78655(10) 0.0226(3) Uani d 1 . .
H H27A 0.3030 0.0975 0.8196 0.034 Uiso calc 1 . .
H H27B 0.4060 0.1661 0.7665 0.034 Uiso calc 1 . .
H H27C 0.2662 0.2018 0.7306 0.034 Uiso calc 1 . .
O O24 0.35119(9) 0.60183(12) 0.49726(7) 0.0208(2) Uani d 1 . .
H H24 0.4112(18) 0.587(2) 0.4622(14) 0.031 Uiso d 1 . .

loop_
_atom_site_aniso_label
_atom_site_aniso_U_11
_atom_site_aniso_U_22
_atom_site_aniso_U_33
_atom_site_aniso_U_12
_atom_site_aniso_U_13
_atom_site_aniso_U_23
C1 0.0154(6) 0.0175(6) 0.0104(6) 0.0008(5) 0.0028(4) 0.0018(5)
C2 0.0145(6) 0.0172(6) 0.0109(5) 0.0013(5) 0.0035(4) 0.0013(5)
C3 0.0158(6) 0.0192(7) 0.0161(6) -0.0011(5) 0.0016(5) -0.0004(5)
C4 0.0225(7) 0.0169(6) 0.0188(6) 0.0017(5) 0.0036(5) -0.0024(5)
C5 0.0178(6) 0.0228(7) 0.0179(6) 0.0056(5) 0.0034(5) 0.0006(5)
C6 0.0139(6) 0.0229(7) 0.0160(6) 0.0010(5) 0.0022(5) 0.0012(5)
C7 0.0162(6) 0.0190(6) 0.0119(6) -0.0011(5) 0.0009(5) 0.0021(5)
O1 0.0179(5) 0.0191(5) 0.0386(6) 0.0015(4) 0.0014(4) -0.0051(4)
O2 0.0152(5) 0.0189(5) 0.0268(5) -0.0028(4) 0.0010(4) 0.0002(4)
C8 0.0231(7) 0.0196(7) 0.0248(7) -0.0066(5) 0.0013(6) -0.0001(6)
N21 0.0122(5) 0.0158(5) 0.0148(5) 0.0015(4) 0.0031(4) 0.0013(4)
N22 0.0139(5) 0.0187(5) 0.0164(5) 0.0022(4) 0.0049(4) 0.0011(4)
N23 0.0148(5) 0.0186(6) 0.0141(5) 0.0011(4) 0.0036(4) 0.0010(4)
C24 0.0134(6) 0.0169(6) 0.0155(6) 0.0004(5) 0.0027(5) 0.0002(5)
C25 0.0125(6) 0.0149(6) 0.0142(6) -0.0007(5) 0.0011(4) 0.0003(5)
C211 0.0113(6) 0.0216(7) 0.0137(6) 0.0027(5) 0.0022(4) 0.0029(5)
C212 0.0121(6) 0.0207(7) 0.0179(6) 0.0018(5) 0.0004(5) 0.0033(5)
C213 0.0166(6) 0.0250(7) 0.0210(7) 0.0014(5) 0.0012(5) 0.0085(6)
C214 0.0234(7) 0.0343(8) 0.0151(6) 0.0065(6) 0.0046(5) 0.0059(6)
C215 0.0257(7) 0.0279(8) 0.0165(7) 0.0072(6) 0.0019(5) -0.0016(6)
C216 0.0191(6) 0.0194(7) 0.0184(6) 0.0037(5) 0.0015(5) 0.0020(5)
C217 0.0264(7) 0.0180(7) 0.0231(7) -0.0005(6) 0.0023(6) 0.0024(6)
O24 0.0199(5) 0.0299(6) 0.0138(5) 0.0093(4) 0.0068(4) 0.0063(4)

loop_
_atom_type_symbol
_atom_type_description
_atom_type_scat_dispersion_real
_atom_type_scat_dispersion_imag
_atom_type_scat_source
C C 0.0033 0.0016 'International Tables Vol C Tables 4.2.6.8 and 6.1.1.4'
H H 0.0000 0.0000 'International Tables Vol C Tables 4.2.6.8 and 6.1.1.4'
N N 0.0061 0.0033 'International Tables Vol C Tables 4.2.6.8 and 6.1.1.4'
O O 0.0106 0.0060 'International Tables Vol C Tables 4.2.6.8 and 6.1.1.4'

loop_
_geom_angle_atom_site_label_1
_geom_angle_atom_site_label_2
_geom_angle_atom_site_label_3
_geom_angle_site_symmetry_1
_geom_angle_site_symmetry_3
_geom_angle
_geom_angle_publ_flag
C6 C1 C2 . . 119.34(12) ?
C6 C1 C7 . . 119.80(12) ?
C2 C1 C7 . . 120.85(12) ?
C3 C2 C1 . . 119.05(12) ?
C3 C2 C25 . . 118.19(12) ?
C1 C2 C25 . . 122.52(12) ?
C4 C3 C2 . . 120.76(13) ?
C4 C3 H3 . . 119.6 ?
C2 C3 H3 . . 119.6 ?
C5 C4 C3 . . 119.98(13) ?
C5 C4 H4 . . 120.0 ?
C3 C4 H4 . . 120.0 ?
C6 C5 C4 . . 119.88(13) ?
C6 C5 H5 . . 120.1 ?
C4 C5 H5 . . 120.1 ?
C5 C6 C1 . . 120.99(13) ?
C5 C6 H6 . . 119.5 ?
C1 C6 H6 . . 119.5 ?
O1 C7 O2 . . 123.40(13) ?
O1 C7 C1 . . 125.27(12) ?
O2 C7 C1 . . 111.32(11) ?
C7 O2 C8 . . 115.56(11) ?
O2 C8 H8A . . 109.5 ?
O2 C8 H8B . . 109.5 ?
H8A C8 H8B . . 109.5 ?
O2 C8 H8C . . 109.5 ?
H8A C8 H8C . . 109.5 ?
H8B C8 H8C . . 109.5 ?
N22 N21 C25 . . 111.77(10) ?
N22 N21 C211 . . 119.60(10) ?
C25 N21 C211 . . 128.62(11) ?
N23 N22 N21 . . 106.42(10) ?
N22 N23 C24 . . 109.21(10) ?
O24 C24 N23 . . 124.20(12) ?
O24 C24 C25 . . 126.57(12) ?
N23 C24 C25 . . 109.19(11) ?
N21 C25 C24 . . 103.41(11) ?
N21 C25 C2 . . 127.75(11) ?
C24 C25 C2 . . 128.80(12) ?
C216 C211 C212 . . 122.52(12) ?
C216 C211 N21 . . 117.77(12) ?
C212 C211 N21 . . 119.70(12) ?
C213 C212 C211 . . 116.82(13) ?
C213 C212 C217 . . 120.60(13) ?
C211 C212 C217 . . 122.58(12) ?
C214 C213 C212 . . 121.27(14) ?
C214 C213 H213 . . 119.4 ?
C212 C213 H213 . . 119.4 ?
C215 C214 C213 . . 120.78(13) ?
C215 C214 H214 . . 119.6 ?
C213 C214 H214 . . 119.6 ?
C214 C215 C216 . . 119.50(14) ?
C214 C215 H215 . . 120.3 ?
C216 C215 H215 . . 120.3 ?
C211 C216 C215 . . 119.10(13) ?
C211 C216 H216 . . 120.5 ?
C215 C216 H216 . . 120.5 ?
C212 C217 H27A . . 109.5 ?
C212 C217 H27B . . 109.5 ?
H27A C217 H27B . . 109.5 ?
C212 C217 H27C . . 109.5 ?
H27A C217 H27C . . 109.5 ?
H27B C217 H27C . . 109.5 ?
C24 O24 H24 . . 110.1(12) ?

loop_
_geom_bond_atom_site_label_1
_geom_bond_atom_site_label_2
_geom_bond_site_symmetry_2
_geom_bond_distance
_geom_bond_publ_flag
C1 C6 . 1.3981(18) ?
C1 C2 . 1.4100(18) ?
C1 C7 . 1.4977(19) ?
C2 C3 . 1.3941(19) ?
C2 C25 . 1.4798(17) ?
C3 C4 . 1.3941(19) ?
C3 H3 . 0.9500 ?
C4 C5 . 1.387(2) ?
C4 H4 . 0.9500 ?
C5 C6 . 1.381(2) ?
C5 H5 . 0.9500 ?
C6 H6 . 0.9500 ?
C7 O1 . 1.2017(17) ?
C7 O2 . 1.3378(16) ?
O2 C8 . 1.4466(17) ?
C8 H8A . 0.9800 ?
C8 H8B . 0.9800 ?
C8 H8C . 0.9800 ?
N21 N22 . 1.3415(15) ?
N21 C25 . 1.3619(16) ?
N21 C211 . 1.4396(16) ?
N22 N23 . 1.3265(15) ?
N23 C24 . 1.3489(17) ?
C24 O24 . 1.3383(16) ?
C24 C25 . 1.3768(17) ?
C211 C216 . 1.3873(19) ?
C211 C212 . 1.3971(19) ?
C212 C213 . 1.3963(19) ?
C212 C217 . 1.503(2) ?
C213 C214 . 1.385(2) ?
C213 H213 . 0.9500 ?
C214 C215 . 1.379(2) ?
C214 H214 . 0.9500 ?
C215 C216 . 1.3924(19) ?
C215 H215 . 0.9500 ?
C216 H216 . 0.9500 ?
C217 H27A . 0.9800 ?
C217 H27B . 0.9800 ?
C217 H27C . 0.9800 ?
O24 H24 . 0.90(2) ?

loop_
_geom_hbond_atom_site_label_D
_geom_hbond_atom_site_label_H
_geom_hbond_atom_site_label_A
_geom_hbond_site_symmetry_A
_geom_hbond_distance_DH
_geom_hbond_distance_HA
_geom_hbond_distance_DA
_geom_hbond_angle_DHA
_geom_hbond_publ_flag
O24 H24 N23 3_666 0.90(2) 1.77(2) 2.6721(15) 177.5(19) no
C8 H8A Cg2 2_546 0.98 2.90 3.6605(16) 135 no
C8 H8B Cg2 3_566 0.98 2.90 3.5007(16) 120 no
C8 H8C O24 3_566 0.98 2.59 3.4004(19) 140 no
C215 H215 O24 4_576 0.95 2.57 3.2972(19) 134 no

loop_
_geom_torsion_atom_site_label_1
_geom_torsion_atom_site_label_2
_geom_torsion_atom_site_label_3
_geom_torsion_atom_site_label_4
_geom_torsion_site_symmetry_1
_geom_torsion_site_symmetry_2
_geom_torsion_site_symmetry_3
_geom_torsion_site_symmetry_4
_geom_torsion
_geom_torsion_publ_flag
C6 C1 C2 C3 . . . . -0.23(18) ?
C7 C1 C2 C3 . . . . 178.54(12) ?
C6 C1 C2 C25 . . . . -174.48(12) ?
C7 C1 C2 C25 . . . . 4.29(18) ?
C1 C2 C3 C4 . . . . -0.53(19) ?
C25 C2 C3 C4 . . . . 173.97(12) ?
C2 C3 C4 C5 . . . . 0.6(2) ?
C3 C4 C5 C6 . . . . 0.1(2) ?
C4 C5 C6 C1 . . . . -0.9(2) ?
C2 C1 C6 C5 . . . . 0.94(19) ?
C7 C1 C6 C5 . . . . -177.84(12) ?
C6 C1 C7 O1 . . . . -179.60(13) ?
C2 C1 C7 O1 . . . . 1.6(2) ?
C6 C1 C7 O2 . . . . 0.11(17) ?
C2 C1 C7 O2 . . . . -178.66(11) ?
O1 C7 O2 C8 . . . . 5.37(19) ?
C1 C7 O2 C8 . . . . -174.35(11) ?
C25 N21 N22 N23 . . . . -0.60(14) ?
C211 N21 N22 N23 . . . . -179.36(11) ?
N21 N22 N23 C24 . . . . 0.61(14) ?
N22 N23 C24 O24 . . . . -178.16(12) ?
N22 N23 C24 C25 . . . . -0.41(15) ?
N22 N21 C25 C24 . . . . 0.34(14) ?
C211 N21 C25 C24 . . . . 178.96(12) ?
N22 N21 C25 C2 . . . . 178.22(12) ?
C211 N21 C25 C2 . . . . -3.2(2) ?
O24 C24 C25 N21 . . . . 177.72(13) ?
N23 C24 C25 N21 . . . . 0.04(14) ?
O24 C24 C25 C2 . . . . -0.1(2) ?
N23 C24 C25 C2 . . . . -177.80(13) ?
C3 C2 C25 N21 . . . . 98.58(16) ?
C1 C2 C25 N21 . . . . -87.12(17) ?
C3 C2 C25 C24 . . . . -84.07(18) ?
C1 C2 C25 C24 . . . . 90.23(18) ?
N22 N21 C211 C216 . . . . 117.83(14) ?
C25 N21 C211 C216 . . . . -60.69(18) ?
N22 N21 C211 C212 . . . . -61.17(16) ?
C25 N21 C211 C212 . . . . 120.30(15) ?
C216 C211 C212 C213 . . . . 0.88(19) ?
N21 C211 C212 C213 . . . . 179.84(11) ?
C216 C211 C212 C217 . . . . 179.82(13) ?
N21 C211 C212 C217 . . . . -1.23(19) ?
C211 C212 C213 C214 . . . . 0.0(2) ?
C217 C212 C213 C214 . . . . -179.00(13) ?
C212 C213 C214 C215 . . . . -0.7(2) ?
C213 C214 C215 C216 . . . . 0.7(2) ?
C212 C211 C216 C215 . . . . -1.0(2) ?
N21 C211 C216 C215 . . . . -179.93(12) ?
C214 C215 C216 C211 . . . . 0.2(2) ?

_cod_database_fobs_code 2022148
